data_7708068
loop_
_publ_author_name
'Takimoto, Kazuyoshi'
'Watanabe, Yutaka'
'Yoshida, Jun'
'Sato, Hisako'

_publ_section_title
;
 Five-Coordinate Iridium(III) Complex with \D\L Chirality
;
_journal_name_full 'Dalton Transactions'
_journal_paper_doi 10.1039/D1DT01960K
_journal_year 2021
_chemical_formula_moiety 'C35 H32 Cl Ir N2 O'
_chemical_formula_sum 'C35 H32 Cl Ir N2 O'
_chemical_formula_weight 724.27
_space_group_crystal_system trigonal
_space_group_IT_number 148
_space_group_name_Hall '-R 3'
_space_group_name_H-M_alt 'R -3 :H'
_atom_sites_solution_hydrogens geom
_atom_sites_solution_primary direct
_atom_sites_solution_secondary difmap
_audit_creation_method SHELXL-2018/3
_audit_update_record
;
2021-03-21 deposited with the CCDC.	2021-08-16 downloaded from the CCDC.
;
_cell_angle_alpha 90
_cell_angle_beta 90
_cell_angle_gamma 120
_cell_formula_units_Z 18
_cell_length_a 26.0164(6)
_cell_length_b 26.0164(6)
_cell_length_c 23.1213(4)
_cell_measurement_reflns_used 29087
_cell_measurement_temperature 100(2)
_cell_measurement_theta_max 31.13
_cell_measurement_theta_min 1.57
_cell_volume 13553.1(5)
_computing_cell_refinement 'CrysAlisPro 1.171.39.46 (Rigaku OD, 2018)'
_computing_data_collection 'CrystalClear (Rigaku Inc., 2008)'
_computing_data_reduction 'CrysAlisPro 1.171.39.46 (Rigaku OD, 2018)'
_computing_molecular_graphics 'CrystalStructure 4.3.2 (Rigaku, 2019)'
_computing_publication_material 'CrystalStructure 4.3.2 (Rigaku, 2019)'
_computing_structure_refinement 'SHELXL-2018/3 (Sheldrick, 2018)'
_computing_structure_solution 'SHELXT 2018/2 (Sheldrick, 2018)'
_diffrn_ambient_temperature 100(2)
_diffrn_detector_area_resol_mean 7.111
_diffrn_measured_fraction_theta_full 0.998
_diffrn_measured_fraction_theta_max 0.999
_diffrn_measurement_device_type 'Rigaku Varimax with Saturn'
_diffrn_measurement_method '\w scans'
_diffrn_radiation_type MoK\a
_diffrn_radiation_wavelength 0.71073
_diffrn_reflns_av_R_equivalents 0.0753
_diffrn_reflns_av_unetI/netI 0.0348
_diffrn_reflns_Laue_measured_fraction_full 0.998
_diffrn_reflns_Laue_measured_fraction_max 0.999
_diffrn_reflns_limit_h_max 34
_diffrn_reflns_limit_h_min -34
_diffrn_reflns_limit_k_max 34
_diffrn_reflns_limit_k_min -34
_diffrn_reflns_limit_l_max 30
_diffrn_reflns_limit_l_min -30
_diffrn_reflns_number 77910
_diffrn_reflns_point_group_measured_fraction_full 0.998
_diffrn_reflns_point_group_measured_fraction_max 0.999
_diffrn_reflns_theta_full 25.242
_diffrn_reflns_theta_max 27.999
_diffrn_reflns_theta_min 1.565
_diffrn_source 'rotating anode X-ray generator'
_exptl_absorpt_coefficient_mu 4.552
_exptl_absorpt_correction_T_max 0.760
_exptl_absorpt_correction_T_min 0.352
_exptl_absorpt_correction_type multi-scan
_exptl_absorpt_process_details
;
CrysAlisPro 1.171.39.46 (Rigaku Oxford Diffraction, 2018)
Empirical absorption correction using spherical harmonics,
 implemented in SCALE3 ABSPACK scaling algorithm.
;
_exptl_crystal_colour yellow
_exptl_crystal_density_diffrn 1.597
_exptl_crystal_density_method 'not measured'
_exptl_crystal_description block
_exptl_crystal_F_000 6444
_exptl_crystal_size_max 0.070
_exptl_crystal_size_mid 0.070
_exptl_crystal_size_min 0.060
_refine_diff_density_max 3.257
_refine_diff_density_min -2.189
_refine_diff_density_rms 0.139
_refine_ls_extinction_method none
_refine_ls_goodness_of_fit_ref 1.074
_refine_ls_hydrogen_treatment constr
_refine_ls_matrix_type full
_refine_ls_number_parameters 417
_refine_ls_number_reflns 7270
_refine_ls_number_restraints 202
_refine_ls_restrained_S_all 1.066
_refine_ls_R_factor_all 0.0642
_refine_ls_R_factor_gt 0.0507
_refine_ls_shift/su_max 0.001
_refine_ls_shift/su_mean 0.000
_refine_ls_structure_factor_coef Fsqd
_refine_ls_weighting_details 'w=1/[\s^2^(Fo^2^)+(0.0326P)^2^+242.6022P] where P=(Fo^2^+2Fc^2^)/3'
_refine_ls_weighting_scheme calc
_refine_ls_wR_factor_gt 0.1022
_refine_ls_wR_factor_ref 0.1076
_reflns_Friedel_coverage 0.000
_reflns_number_gt 6174
_reflns_number_total 7270
_reflns_threshold_expression 'I > 2\s(I)'
_cod_data_source_file d1dt01960k2.cif
_cod_data_source_block shelxl
_cod_original_cell_volume 13553.1(7)
_cod_database_code 7708068
_shelx_shelxl_version_number 2018/3
_shelx_space_group_comment
;
The symmetry employed for this shelxl refinement is uniquely defined
by the following loop, which should always be used as a source of
symmetry information in preference to the above space-group names.
They are only intended as comments.
;
_shelx_estimated_absorpt_t_min 0.741
_shelx_estimated_absorpt_t_max 0.772

loop_
_space_group_symop_operation_xyz
'x, y, z'
'-y, x-y, z'
'-x+y, -x, z'
'x+2/3, y+1/3, z+1/3'
'-y+2/3, x-y+1/3, z+1/3'
'-x+y+2/3, -x+1/3, z+1/3'
'x+1/3, y+2/3, z+2/3'
'-y+1/3, x-y+2/3, z+2/3'
'-x+y+1/3, -x+2/3, z+2/3'
'-x, -y, -z'
'y, -x+y, -z'
'x-y, x, -z'
'-x+2/3, -y+1/3, -z+1/3'
'y+2/3, -x+y+1/3, -z+1/3'
'x-y+2/3, x+1/3, -z+1/3'
'-x+1/3, -y+2/3, -z+2/3'
'y+1/3, -x+y+2/3, -z+2/3'
'x-y+1/3, x+2/3, -z+2/3'

loop_
_atom_site_label
_atom_site_type_symbol
_atom_site_fract_x
_atom_site_fract_y
_atom_site_fract_z
_atom_site_U_iso_or_equiv
_atom_site_adp_type
_atom_site_occupancy
_atom_site_site_symmetry_order
_atom_site_calc_flag
_atom_site_refinement_flags_posn
_atom_site_refinement_flags_adp
_atom_site_refinement_flags_occupancy
_atom_site_disorder_assembly
_atom_site_disorder_group
Ir1 Ir 0.40304(2) 0.46987(2) 0.31454(2) 0.03374(8) Uani 1 1 d . . . . .
N1 N 0.4901(2) 0.5076(2) 0.3453(2) 0.0398(12) Uani 1 1 d . . . . .
N2 N 0.3163(2) 0.4166(2) 0.2808(2) 0.0369(11) Uani 1 1 d . . . . .
C1 C 0.5187(3) 0.5503(4) 0.3860(3) 0.058(2) Uani 1 1 d . . . . .
C2 C 0.5770(3) 0.5666(4) 0.4022(3) 0.060(2) Uani 1 1 d . . . . .
H2 H 0.595203 0.593918 0.433076 0.072 Uiso 1 1 calc R U . . .
C3 C 0.6077(3) 0.5449(3) 0.3756(3) 0.0514(18) Uani 1 1 d . . . . .
H3 H 0.647209 0.557233 0.387229 0.062 Uiso 1 1 calc R U . . .
C4 C 0.5815(3) 0.5039(3) 0.3306(3) 0.0415(14) Uani 1 1 d . . . . .
C5 C 0.6101(3) 0.4791(3) 0.2982(3) 0.0509(17) Uani 1 1 d . . . . .
H5 H 0.649102 0.488407 0.308924 0.061 Uiso 1 1 calc R U . . .
C6 C 0.5839(3) 0.4428(3) 0.2526(3) 0.0471(16) Uani 1 1 d . . . . .
H6 H 0.604812 0.427516 0.231701 0.056 Uiso 1 1 calc R U . . .
C7 C 0.5249(3) 0.4271(3) 0.2353(2) 0.0374(13) Uani 1 1 d . . . . .
C8 C 0.4963(3) 0.3927(3) 0.1866(2) 0.0370(13) Uani 1 1 d . . . . .
H8 H 0.515949 0.377816 0.163102 0.044 Uiso 1 1 calc R U . . .
C9 C 0.4399(3) 0.3804(3) 0.1725(2) 0.0368(13) Uani 1 1 d . . . . .
H9 H 0.421590 0.358211 0.138547 0.044 Uiso 1 1 calc R U . . .
C10 C 0.4090(3) 0.3999(3) 0.2074(2) 0.0355(13) Uani 1 1 d . . . . .
H10 H 0.369494 0.389586 0.197596 0.043 Uiso 1 1 calc R U . . .
C11 C 0.4355(3) 0.4342(3) 0.2561(2) 0.0327(12) Uani 1 1 d . . . . .
C12 C 0.4940(3) 0.4479(3) 0.2689(2) 0.0326(12) Uani 1 1 d . . . . .
C13 C 0.5221(3) 0.4863(3) 0.3166(2) 0.0340(13) Uani 1 1 d . . . . .
C14 C 0.4909(4) 0.5858(4) 0.4125(3) 0.068(2) Uani 1 1 d . . . . .
H14A H 0.521485 0.628283 0.415138 0.082 Uiso 1 1 calc R U . . .
H14B H 0.458642 0.582223 0.387118 0.082 Uiso 1 1 calc R U . . .
C15 C 0.4674(4) 0.5634(4) 0.4696(4) 0.070(2) Uani 1 1 d . . . . .
H15A H 0.498650 0.564239 0.494668 0.084 Uiso 1 1 calc R U . . .
H15B H 0.434151 0.522000 0.467097 0.084 Uiso 1 1 calc R U . . .
C16 C 0.4450(5) 0.6055(4) 0.4950(4) 0.078(3) Uani 1 1 d . . . . .
H16A H 0.478529 0.646801 0.496307 0.094 Uiso 1 1 calc R U . . .
H16B H 0.414194 0.604561 0.469097 0.094 Uiso 1 1 calc R U . . .
C17 C 0.4186(5) 0.5857(4) 0.5572(4) 0.083(3) Uani 1 1 d . . . . .
H17A H 0.381781 0.547357 0.555054 0.125 Uiso 1 1 calc R U . . .
H17B H 0.410341 0.615441 0.573789 0.125 Uiso 1 1 calc R U . . .
H17C H 0.447332 0.581889 0.581632 0.125 Uiso 1 1 calc R U . . .
C18 C 0.2878(3) 0.4283(3) 0.2385(3) 0.0464(16) Uani 1 1 d . . . . .
C19 C 0.2301(3) 0.3858(3) 0.2223(3) 0.0500(17) Uani 1 1 d . . . . .
H19 H 0.211424 0.394504 0.191603 0.060 Uiso 1 1 calc R U . . .
C20 C 0.2005(3) 0.3329(3) 0.2489(3) 0.0478(16) Uani 1 1 d . . . . .
H20 H 0.161090 0.304872 0.237575 0.057 Uiso 1 1 calc R U . . .
C21 C 0.2285(3) 0.3195(3) 0.2937(3) 0.0442(15) Uani 1 1 d . . . . .
C22 C 0.2014(3) 0.2646(3) 0.3247(4) 0.0549(18) Uani 1 1 d . . . . .
H22 H 0.161995 0.234963 0.315236 0.066 Uiso 1 1 calc R U . . .
C23 C 0.2307(3) 0.2540(3) 0.3672(4) 0.0545(18) Uani 1 1 d . . . . .
H23 H 0.211010 0.217522 0.387856 0.065 Uiso 1 1 calc R U . . .
C24 C 0.2903(3) 0.2964(3) 0.3815(3) 0.0442(15) Uani 1 1 d . . . . .
C25 C 0.3241(3) 0.2872(3) 0.4242(3) 0.0483(17) Uani 1 1 d . . . . .
H25 H 0.307308 0.250671 0.444526 0.058 Uiso 1 1 calc R U . . .
C26 C 0.3806(3) 0.3309(4) 0.4359(3) 0.0494(17) Uani 1 1 d . . . . .
H26 H 0.402591 0.324453 0.464975 0.059 Uiso 1 1 calc R U . . .
C27 C 0.4072(3) 0.3852(3) 0.4062(3) 0.0459(16) Uani 1 1 d . . . . .
H27 H 0.446622 0.414883 0.415452 0.055 Uiso 1 1 calc R U . . .
C28 C 0.3764(3) 0.3958(3) 0.3633(2) 0.0368(13) Uani 1 1 d . . . . .
C29 C 0.3179(3) 0.3509(3) 0.3519(2) 0.0374(14) Uani 1 1 d . . . . .
C30 C 0.2867(3) 0.3623(3) 0.3078(2) 0.0374(13) Uani 1 1 d . . . . .
C31 C 0.3155(3) 0.4867(4) 0.2093(3) 0.065(2) Uani 0.817(9) 1 d D U P A 1
H31A H 0.294583 0.482733 0.172394 0.078 Uiso 0.817(9) 1 calc R U P A 1
H31B H 0.357298 0.499214 0.200173 0.078 Uiso 0.817(9) 1 calc R U P A 1
C32 C 0.3138(5) 0.5362(5) 0.2471(5) 0.074(3) Uani 0.817(9) 1 d D U P A 1
H32A H 0.340191 0.544129 0.280792 0.088 Uiso 0.817(9) 1 calc R U P A 1
H32B H 0.330934 0.573027 0.223808 0.088 Uiso 0.817(9) 1 calc R U P A 1
C33 C 0.2552(5) 0.5241(6) 0.2689(7) 0.103(4) Uani 0.817(9) 1 d D U P A 1
H33A H 0.234296 0.483428 0.285233 0.123 Uiso 0.817(9) 1 calc R U P A 1
H33B H 0.231495 0.524615 0.235658 0.123 Uiso 0.817(9) 1 calc R U P A 1
C34 C 0.2561(5) 0.5679(5) 0.3160(6) 0.099(4) Uani 0.817(9) 1 d D U P A 1
H34A H 0.284680 0.573115 0.346326 0.148 Uiso 0.817(9) 1 calc R U P A 1
H34B H 0.216497 0.551573 0.333032 0.148 Uiso 0.817(9) 1 calc R U P A 1
H34C H 0.267803 0.606326 0.298119 0.148 Uiso 0.817(9) 1 calc R U P A 1
C131 C 0.3155(3) 0.4867(4) 0.2093(3) 0.065(2) Uani 0.183(9) 1 d D U P A 2
H13A H 0.317087 0.481429 0.167106 0.078 Uiso 0.183(9) 1 calc R U P A 2
H13B H 0.356584 0.511926 0.223569 0.078 Uiso 0.183(9) 1 calc R U P A 2
C132 C 0.2792(15) 0.5166(14) 0.2219(18) 0.069(6) Uani 0.183(9) 1 d D U P A 2
H13C H 0.276265 0.522146 0.263874 0.083 Uiso 0.183(9) 1 calc R U P A 2
H13D H 0.238898 0.494432 0.204943 0.083 Uiso 0.183(9) 1 calc R U P A 2
C133 C 0.3191(18) 0.5769(14) 0.1900(18) 0.072(8) Uani 0.183(9) 1 d D U P A 2
H13E H 0.361624 0.592279 0.198505 0.087 Uiso 0.183(9) 1 calc R U P A 2
H13F H 0.312904 0.572357 0.147675 0.087 Uiso 0.183(9) 1 calc R U P A 2
C134 C 0.298(2) 0.6182(16) 0.215(2) 0.083(10) Uani 0.183(9) 1 d D U P A 2
H13G H 0.258829 0.607021 0.199118 0.125 Uiso 0.183(9) 1 calc R U P A 2
H13H H 0.326317 0.659338 0.204500 0.125 Uiso 0.183(9) 1 calc R U P A 2
H13I H 0.295337 0.614350 0.257203 0.125 Uiso 0.183(9) 1 calc R U P A 2
Cl1 Cl 0.4509(2) 0.56287(18) 0.25670(19) 0.0432(14) Uani 0.71(2) 1 d . . P B 3
C35 C 0.3673(7) 0.4995(7) 0.3697(6) 0.040(3) Uani 0.71(2) 1 d . U P B 3
O1 O 0.3418(4) 0.5128(6) 0.3982(5) 0.046(2) Uani 0.71(2) 1 d . U P B 3
Cl11 Cl 0.3447(5) 0.4939(6) 0.3842(3) 0.042(3) Uani 0.29(2) 1 d . . P B 4
C135 C 0.4302(17) 0.5421(18) 0.2719(16) 0.044(7) Uani 0.29(2) 1 d . U P B 4
O101 O 0.4505(17) 0.5837(17) 0.2541(16) 0.061(9) Uani 0.29(2) 1 d . U P B 4

loop_
_atom_site_aniso_label
_atom_site_aniso_U_11
_atom_site_aniso_U_22
_atom_site_aniso_U_33
_atom_site_aniso_U_23
_atom_site_aniso_U_13
_atom_site_aniso_U_12
Ir1 0.03537(14) 0.04567(15) 0.02002(11) -0.00327(9) -0.00170(8) 0.02013(11)
N1 0.039(3) 0.055(3) 0.025(2) -0.011(2) -0.006(2) 0.024(3)
N2 0.035(3) 0.048(3) 0.024(2) 0.003(2) 0.0033(19) 0.019(2)
C1 0.055(5) 0.072(5) 0.049(4) -0.028(4) -0.015(3) 0.032(4)
C2 0.051(4) 0.072(5) 0.049(4) -0.027(4) -0.021(3) 0.025(4)
C3 0.039(4) 0.055(4) 0.049(4) -0.008(3) -0.012(3) 0.014(3)
C4 0.035(3) 0.045(4) 0.036(3) 0.005(3) -0.001(3) 0.013(3)
C5 0.036(4) 0.062(5) 0.049(4) 0.004(3) 0.001(3) 0.020(3)
C6 0.041(4) 0.054(4) 0.045(4) 0.002(3) 0.009(3) 0.024(3)
C7 0.042(3) 0.036(3) 0.029(3) 0.003(2) 0.007(2) 0.015(3)
C8 0.047(4) 0.039(3) 0.027(3) 0.005(2) 0.010(2) 0.023(3)
C9 0.049(4) 0.033(3) 0.022(3) 0.000(2) 0.002(2) 0.016(3)
C10 0.034(3) 0.041(3) 0.024(3) -0.001(2) -0.001(2) 0.013(3)
C11 0.032(3) 0.039(3) 0.021(2) 0.002(2) 0.003(2) 0.012(3)
C12 0.034(3) 0.035(3) 0.023(2) 0.004(2) 0.005(2) 0.013(3)
C13 0.031(3) 0.036(3) 0.025(3) 0.001(2) -0.001(2) 0.009(3)
C14 0.059(5) 0.079(6) 0.047(4) -0.009(4) -0.014(4) 0.019(4)
C15 0.070(6) 0.068(6) 0.064(5) 0.008(4) -0.016(4) 0.029(5)
C16 0.100(7) 0.064(6) 0.070(6) -0.025(5) 0.003(5) 0.040(5)
C17 0.097(8) 0.074(6) 0.063(6) -0.004(5) 0.003(5) 0.031(6)
C18 0.035(3) 0.066(5) 0.030(3) 0.006(3) 0.000(3) 0.018(3)
C19 0.042(4) 0.068(5) 0.037(3) 0.001(3) -0.006(3) 0.025(4)
C20 0.036(3) 0.055(4) 0.048(4) -0.013(3) -0.009(3) 0.020(3)
C21 0.044(4) 0.040(4) 0.050(4) -0.010(3) -0.002(3) 0.023(3)
C22 0.051(4) 0.039(4) 0.070(5) -0.007(3) -0.009(4) 0.019(3)
C23 0.062(5) 0.035(4) 0.071(5) 0.001(3) 0.004(4) 0.028(4)
C24 0.058(4) 0.043(4) 0.040(3) -0.002(3) 0.007(3) 0.031(3)
C25 0.066(5) 0.057(4) 0.040(3) 0.009(3) 0.010(3) 0.044(4)
C26 0.064(5) 0.077(5) 0.029(3) 0.004(3) 0.001(3) 0.051(4)
C27 0.049(4) 0.070(5) 0.025(3) -0.006(3) 0.000(3) 0.035(4)
C28 0.041(3) 0.050(4) 0.026(3) -0.007(2) -0.001(2) 0.027(3)
C29 0.048(4) 0.047(4) 0.029(3) -0.006(3) 0.002(3) 0.032(3)
C30 0.040(3) 0.045(4) 0.031(3) -0.006(3) 0.002(2) 0.024(3)
C31 0.045(4) 0.083(5) 0.043(4) 0.029(3) -0.009(3) 0.013(4)
C32 0.058(5) 0.068(6) 0.093(7) 0.040(5) -0.003(5) 0.030(5)
C33 0.071(7) 0.080(8) 0.145(10) 0.012(7) 0.007(7) 0.029(6)
C34 0.058(7) 0.053(6) 0.190(13) 0.012(7) 0.004(8) 0.031(6)
C131 0.045(4) 0.083(5) 0.043(4) 0.029(3) -0.009(3) 0.013(4)
C132 0.053(11) 0.074(10) 0.062(12) 0.026(10) -0.021(9) 0.018(8)
C133 0.064(14) 0.071(11) 0.066(15) 0.018(11) -0.013(12) 0.022(10)
C134 0.08(2) 0.081(15) 0.08(2) 0.000(15) -0.027(16) 0.035(14)
Cl1 0.038(2) 0.042(3) 0.0361(18) -0.0016(18) -0.0027(13) 0.010(2)
C35 0.052(7) 0.053(7) 0.024(6) -0.005(5) -0.013(5) 0.034(6)
O1 0.056(5) 0.046(6) 0.044(5) 0.003(4) 0.007(4) 0.032(5)
Cl11 0.074(7) 0.037(5) 0.030(5) 0.001(3) 0.004(4) 0.040(5)
C135 0.038(14) 0.042(14) 0.041(13) -0.016(11) -0.012(10) 0.012(11)
O101 0.064(14) 0.051(15) 0.051(12) -0.007(12) -0.013(9) 0.016(12)

loop_
_atom_type_symbol
_atom_type_description
_atom_type_scat_dispersion_real
_atom_type_scat_dispersion_imag
_atom_type_scat_source
C C 0.0033 0.0016 'International Tables Vol C Tables 4.2.6.8 and 6.1.1.4'
H H 0.0000 0.0000 'International Tables Vol C Tables 4.2.6.8 and 6.1.1.4'
Cl Cl 0.1484 0.1585 'International Tables Vol C Tables 4.2.6.8 and 6.1.1.4'
Ir Ir -1.4442 7.9887 'International Tables Vol C Tables 4.2.6.8 and 6.1.1.4'
N N 0.0061 0.0033 'International Tables Vol C Tables 4.2.6.8 and 6.1.1.4'
O O 0.0106 0.0060 'International Tables Vol C Tables 4.2.6.8 and 6.1.1.4'

loop_
_geom_angle_atom_site_label_1
_geom_angle_atom_site_label_2
_geom_angle_atom_site_label_3
_geom_angle
_geom_angle_site_symmetry_1
_geom_angle_site_symmetry_3
_geom_angle_publ_flag
C135 Ir1 C28 177.1(9) . . ?
C35 Ir1 C28 90.5(5) . . ?
C135 Ir1 C11 94.1(11) . . ?
C35 Ir1 C11 176.5(5) . . ?
C28 Ir1 C11 87.6(2) . . ?
C135 Ir1 N1 86.1(10) . . ?
C35 Ir1 N1 102.2(4) . . ?
C28 Ir1 N1 91.9(2) . . ?
C11 Ir1 N1 80.9(2) . . ?
C135 Ir1 N2 101.6(9) . . ?
C35 Ir1 N2 86.4(5) . . ?
C28 Ir1 N2 80.7(2) . . ?
C11 Ir1 N2 90.4(2) . . ?
N1 Ir1 N2 168.8(2) . . ?
C35 Ir1 Cl1 94.2(4) . . ?
C28 Ir1 Cl1 171.4(2) . . ?
C11 Ir1 Cl1 88.1(2) . . ?
N1 Ir1 Cl1 80.08(19) . . ?
N2 Ir1 Cl1 106.83(17) . . ?
C135 Ir1 Cl11 93.4(10) . . ?
C28 Ir1 Cl11 85.3(3) . . ?
C11 Ir1 Cl11 168.5(3) . . ?
N1 Ir1 Cl11 108.3(3) . . ?
N2 Ir1 Cl11 79.6(3) . . ?
C1 N1 C13 117.9(6) . . ?
C1 N1 Ir1 129.8(5) . . ?
C13 N1 Ir1 112.1(4) . . ?
C18 N2 C30 118.2(5) . . ?
C18 N2 Ir1 130.2(4) . . ?
C30 N2 Ir1 111.7(4) . . ?
N1 C1 C2 119.9(7) . . ?
N1 C1 C14 122.1(6) . . ?
C2 C1 C14 117.8(6) . . ?
C3 C2 C1 122.1(7) . . ?
C3 C2 H2 119.0 . . ?
C1 C2 H2 119.0 . . ?
C2 C3 C4 119.9(7) . . ?
C2 C3 H3 120.0 . . ?
C4 C3 H3 120.0 . . ?
C3 C4 C13 117.1(6) . . ?
C3 C4 C5 125.0(6) . . ?
C13 C4 C5 118.0(6) . . ?
C6 C5 C4 122.3(7) . . ?
C6 C5 H5 118.9 . . ?
C4 C5 H5 118.9 . . ?
C5 C6 C7 120.7(6) . . ?
C5 C6 H6 119.7 . . ?
C7 C6 H6 119.7 . . ?
C8 C7 C12 117.9(6) . . ?
C8 C7 C6 123.8(6) . . ?
C12 C7 C6 118.3(6) . . ?
C9 C8 C7 120.2(6) . . ?
C9 C8 H8 119.9 . . ?
C7 C8 H8 119.9 . . ?
C8 C9 C10 121.3(5) . . ?
C8 C9 H9 119.4 . . ?
C10 C9 H9 119.4 . . ?
C11 C10 C9 120.5(6) . . ?
C11 C10 H10 119.7 . . ?
C9 C10 H10 119.7 . . ?
C10 C11 C12 117.4(5) . . ?
C10 C11 Ir1 129.9(5) . . ?
C12 C11 Ir1 112.7(4) . . ?
C7 C12 C11 122.6(5) . . ?
C7 C12 C13 120.5(6) . . ?
C11 C12 C13 116.8(5) . . ?
N1 C13 C4 122.7(5) . . ?
N1 C13 C12 117.1(5) . . ?
C4 C13 C12 120.1(6) . . ?
C15 C14 C1 110.4(8) . . ?
C15 C14 H14A 109.6 . . ?
C1 C14 H14A 109.6 . . ?
C15 C14 H14B 109.6 . . ?
C1 C14 H14B 109.6 . . ?
H14A C14 H14B 108.1 . . ?
C14 C15 C16 106.6(7) . . ?
C14 C15 H15A 110.4 . . ?
C16 C15 H15A 110.4 . . ?
C14 C15 H15B 110.4 . . ?
C16 C15 H15B 110.4 . . ?
H15A C15 H15B 108.6 . . ?
C17 C16 C15 111.4(8) . . ?
C17 C16 H16A 109.4 . . ?
C15 C16 H16A 109.4 . . ?
C17 C16 H16B 109.4 . . ?
C15 C16 H16B 109.4 . . ?
H16A C16 H16B 108.0 . . ?
C16 C17 H17A 109.5 . . ?
C16 C17 H17B 109.5 . . ?
H17A C17 H17B 109.5 . . ?
C16 C17 H17C 109.5 . . ?
H17A C17 H17C 109.5 . . ?
H17B C17 H17C 109.5 . . ?
N2 C18 C19 120.6(6) . . ?
N2 C18 C131 121.4(6) . . ?
C19 C18 C131 118.0(6) . . ?
N2 C18 C31 121.4(6) . . ?
C19 C18 C31 118.0(6) . . ?
C20 C19 C18 121.8(6) . . ?
C20 C19 H19 119.1 . . ?
C18 C19 H19 119.1 . . ?
C19 C20 C21 119.2(6) . . ?
C19 C20 H20 120.4 . . ?
C21 C20 H20 120.4 . . ?
C30 C21 C20 117.6(6) . . ?
C30 C21 C22 118.4(6) . . ?
C20 C21 C22 124.0(6) . . ?
C23 C22 C21 121.4(7) . . ?
C23 C22 H22 119.3 . . ?
C21 C22 H22 119.3 . . ?
C22 C23 C24 121.1(7) . . ?
C22 C23 H23 119.5 . . ?
C24 C23 H23 119.5 . . ?
C29 C24 C25 117.5(7) . . ?
C29 C24 C23 118.6(6) . . ?
C25 C24 C23 123.9(7) . . ?
C26 C25 C24 120.0(7) . . ?
C26 C25 H25 120.0 . . ?
C24 C25 H25 120.0 . . ?
C25 C26 C27 121.6(6) . . ?
C25 C26 H26 119.2 . . ?
C27 C26 H26 119.2 . . ?
C28 C27 C26 120.5(7) . . ?
C28 C27 H27 119.7 . . ?
C26 C27 H27 119.7 . . ?
C27 C28 C29 117.5(6) . . ?
C27 C28 Ir1 129.0(5) . . ?
C29 C28 Ir1 113.5(4) . . ?
C28 C29 C24 122.8(6) . . ?
C28 C29 C30 117.0(6) . . ?
C24 C29 C30 120.1(6) . . ?
N2 C30 C21 122.6(6) . . ?
N2 C30 C29 117.1(6) . . ?
C21 C30 C29 120.3(6) . . ?
C18 C31 C32 112.9(6) . . ?
C18 C31 H31A 109.0 . . ?
C32 C31 H31A 109.0 . . ?
C18 C31 H31B 109.0 . . ?
C32 C31 H31B 109.0 . . ?
H31A C31 H31B 107.8 . . ?
C33 C32 C31 117.5(9) . . ?
C33 C32 H32A 107.9 . . ?
C31 C32 H32A 107.9 . . ?
C33 C32 H32B 107.9 . . ?
C31 C32 H32B 107.9 . . ?
H32A C32 H32B 107.2 . . ?
C32 C33 C34 116.2(10) . . ?
C32 C33 H33A 108.2 . . ?
C34 C33 H33A 108.2 . . ?
C32 C33 H33B 108.2 . . ?
C34 C33 H33B 108.2 . . ?
H33A C33 H33B 107.4 . . ?
C33 C34 H34A 109.5 . . ?
C33 C34 H34B 109.5 . . ?
H34A C34 H34B 109.5 . . ?
C33 C34 H34C 109.5 . . ?
H34A C34 H34C 109.5 . . ?
H34B C34 H34C 109.5 . . ?
C18 C131 C132 109.3(12) . . ?
C18 C131 H13A 109.8 . . ?
C132 C131 H13A 109.8 . . ?
C18 C131 H13B 109.8 . . ?
C132 C131 H13B 109.8 . . ?
H13A C131 H13B 108.3 . . ?
C131 C132 C133 98.7(19) . . ?
C131 C132 H13C 112.0 . . ?
C133 C132 H13C 112.0 . . ?
C131 C132 H13D 112.0 . . ?
C133 C132 H13D 112.0 . . ?
H13C C132 H13D 109.7 . . ?
C134 C133 C132 103(2) . . ?
C134 C133 H13E 111.1 . . ?
C132 C133 H13E 111.1 . . ?
C134 C133 H13F 111.1 . . ?
C132 C133 H13F 111.1 . . ?
H13E C133 H13F 109.0 . . ?
C133 C134 C134 86(4) . 2_665 ?
C133 C134 C134 140(3) . 3_565 ?
C134 C134 C134 59.998(4) 2_665 3_565 ?
C133 C134 H13G 109.5 . . ?
C134 C134 H13G 144.1 2_665 . ?
C134 C134 H13G 90.8 3_565 . ?
C133 C134 H13H 109.5 . . ?
C134 C134 H13H 35.2 2_665 . ?
C134 C134 H13H 30.7 3_565 . ?
H13G C134 H13H 109.5 . . ?
C133 C134 H13I 109.5 . . ?
C134 C134 H13I 94.3 2_665 . ?
C134 C134 H13I 94.6 3_565 . ?
H13G C134 H13I 109.5 . . ?
H13H C134 H13I 109.5 . . ?
O1 C35 Ir1 173.0(12) . . ?
O101 C135 Ir1 170(4) . . ?

loop_
_geom_bond_atom_site_label_1
_geom_bond_atom_site_label_2
_geom_bond_distance
_geom_bond_site_symmetry_2
_geom_bond_publ_flag
Ir1 C135 1.92(5) . ?
Ir1 C35 1.951(17) . ?
Ir1 C28 2.032(6) . ?
Ir1 C11 2.046(6) . ?
Ir1 N1 2.093(5) . ?
Ir1 N2 2.120(5) . ?
Ir1 Cl1 2.486(4) . ?
Ir1 Cl11 2.498(9) . ?
N1 C1 1.358(8) . ?
N1 C13 1.379(8) . ?
N2 C18 1.350(8) . ?
N2 C30 1.376(8) . ?
C1 C2 1.407(10) . ?
C1 C14 1.556(12) . ?
C2 C3 1.335(11) . ?
C2 H2 0.9500 . ?
C3 C4 1.399(9) . ?
C3 H3 0.9500 . ?
C4 C13 1.413(8) . ?
C4 C5 1.418(10) . ?
C5 C6 1.352(10) . ?
C5 H5 0.9500 . ?
C6 C7 1.435(9) . ?
C6 H6 0.9500 . ?
C7 C8 1.400(8) . ?
C7 C12 1.405(8) . ?
C8 C9 1.375(9) . ?
C8 H8 0.9500 . ?
C9 C10 1.402(8) . ?
C9 H9 0.9500 . ?
C10 C11 1.387(8) . ?
C10 H10 0.9500 . ?
C11 C12 1.410(8) . ?
C12 C13 1.420(8) . ?
C14 C15 1.448(11) . ?
C14 H14A 0.9900 . ?
C14 H14B 0.9900 . ?
C15 C16 1.589(12) . ?
C15 H15A 0.9900 . ?
C15 H15B 0.9900 . ?
C16 C17 1.566(12) . ?
C16 H16A 0.9900 . ?
C16 H16B 0.9900 . ?
C17 H17A 0.9800 . ?
C17 H17B 0.9800 . ?
C17 H17C 0.9800 . ?
C18 C19 1.398(9) . ?
C18 C131 1.480(10) . ?
C18 C31 1.480(10) . ?
C19 C20 1.344(10) . ?
C19 H19 0.9500 . ?
C20 C21 1.407(10) . ?
C20 H20 0.9500 . ?
C21 C30 1.398(9) . ?
C21 C22 1.428(10) . ?
C22 C23 1.355(10) . ?
C22 H22 0.9500 . ?
C23 C24 1.423(10) . ?
C23 H23 0.9500 . ?
C24 C29 1.406(9) . ?
C24 C25 1.417(9) . ?
C25 C26 1.363(10) . ?
C25 H25 0.9500 . ?
C26 C27 1.403(10) . ?
C26 H26 0.9500 . ?
C27 C28 1.386(8) . ?
C27 H27 0.9500 . ?
C28 C29 1.404(9) . ?
C29 C30 1.424(8) . ?
C31 C32 1.573(12) . ?
C31 H31A 0.9900 . ?
C31 H31B 0.9900 . ?
C32 C33 1.484(13) . ?
C32 H32A 0.9900 . ?
C32 H32B 0.9900 . ?
C33 C34 1.567(14) . ?
C33 H33A 0.9900 . ?
C33 H33B 0.9900 . ?
C34 H34A 0.9800 . ?
C34 H34B 0.9800 . ?
C34 H34C 0.9800 . ?
C131 C132 1.521(19) . ?
C131 H13A 0.9900 . ?
C131 H13B 0.9900 . ?
C132 C133 1.566(19) . ?
C132 H13C 0.9900 . ?
C132 H13D 0.9900 . ?
C133 C134 1.54(2) . ?
C133 H13E 0.9900 . ?
C133 H13F 0.9900 . ?
C134 C134 1.96(7) 2_665 ?
C134 C134 1.96(7) 3_565 ?
C134 H13G 0.9800 . ?
C134 H13H 0.9800 . ?
C134 H13I 0.9800 . ?
C35 O1 1.10(3) . ?
C135 O101 1.02(7) . ?

loop_
_geom_torsion_atom_site_label_1
_geom_torsion_atom_site_label_2
_geom_torsion_atom_site_label_3
_geom_torsion_atom_site_label_4
_geom_torsion
_geom_torsion_site_symmetry_1
_geom_torsion_site_symmetry_2
_geom_torsion_site_symmetry_3
_geom_torsion_site_symmetry_4
_geom_torsion_publ_flag
C13 N1 C1 C2 -7.0(11) . . . . ?
Ir1 N1 C1 C2 176.3(6) . . . . ?
C13 N1 C1 C14 168.3(7) . . . . ?
Ir1 N1 C1 C14 -8.4(11) . . . . ?
N1 C1 C2 C3 5.5(13) . . . . ?
C14 C1 C2 C3 -170.0(8) . . . . ?
C1 C2 C3 C4 -1.0(13) . . . . ?
C2 C3 C4 C13 -1.6(11) . . . . ?
C2 C3 C4 C5 178.1(7) . . . . ?
C3 C4 C5 C6 -175.4(7) . . . . ?
C13 C4 C5 C6 4.4(10) . . . . ?
C4 C5 C6 C7 -0.8(11) . . . . ?
C5 C6 C7 C8 176.0(6) . . . . ?
C5 C6 C7 C12 -3.3(10) . . . . ?
C12 C7 C8 C9 0.3(9) . . . . ?
C6 C7 C8 C9 -179.0(6) . . . . ?
C7 C8 C9 C10 -2.3(9) . . . . ?
C8 C9 C10 C11 2.4(9) . . . . ?
C9 C10 C11 C12 -0.4(9) . . . . ?
C9 C10 C11 Ir1 179.3(4) . . . . ?
C8 C7 C12 C11 1.7(9) . . . . ?
C6 C7 C12 C11 -179.1(6) . . . . ?
C8 C7 C12 C13 -175.7(5) . . . . ?
C6 C7 C12 C13 3.6(9) . . . . ?
C10 C11 C12 C7 -1.6(9) . . . . ?
Ir1 C11 C12 C7 178.6(4) . . . . ?
C10 C11 C12 C13 175.9(5) . . . . ?
Ir1 C11 C12 C13 -3.9(7) . . . . ?
C1 N1 C13 C4 4.5(9) . . . . ?
Ir1 N1 C13 C4 -178.2(5) . . . . ?
C1 N1 C13 C12 -171.6(6) . . . . ?
Ir1 N1 C13 C12 5.7(7) . . . . ?
C3 C4 C13 N1 -0.2(9) . . . . ?
C5 C4 C13 N1 -179.9(6) . . . . ?
C3 C4 C13 C12 175.8(6) . . . . ?
C5 C4 C13 C12 -3.9(9) . . . . ?
C7 C12 C13 N1 176.2(5) . . . . ?
C11 C12 C13 N1 -1.3(8) . . . . ?
C7 C12 C13 C4 0.0(9) . . . . ?
C11 C12 C13 C4 -177.5(5) . . . . ?
N1 C1 C14 C15 102.3(9) . . . . ?
C2 C1 C14 C15 -82.4(10) . . . . ?
C1 C14 C15 C16 175.5(7) . . . . ?
C14 C15 C16 C17 -179.8(8) . . . . ?
C30 N2 C18 C19 -0.9(9) . . . . ?
Ir1 N2 C18 C19 179.0(5) . . . . ?
C30 N2 C18 C131 177.0(6) . . . . ?
Ir1 N2 C18 C131 -3.1(10) . . . . ?
C30 N2 C18 C31 177.0(6) . . . . ?
Ir1 N2 C18 C31 -3.1(10) . . . . ?
N2 C18 C19 C20 1.9(11) . . . . ?
C131 C18 C19 C20 -176.1(7) . . . . ?
C31 C18 C19 C20 -176.1(7) . . . . ?
C18 C19 C20 C21 -1.0(11) . . . . ?
C19 C20 C21 C30 -0.8(10) . . . . ?
C19 C20 C21 C22 -179.5(7) . . . . ?
C30 C21 C22 C23 0.8(11) . . . . ?
C20 C21 C22 C23 179.5(7) . . . . ?
C21 C22 C23 C24 -2.0(11) . . . . ?
C22 C23 C24 C29 2.2(10) . . . . ?
C22 C23 C24 C25 -177.8(7) . . . . ?
C29 C24 C25 C26 1.4(9) . . . . ?
C23 C24 C25 C26 -178.6(6) . . . . ?
C24 C25 C26 C27 -0.9(10) . . . . ?
C25 C26 C27 C28 -0.4(10) . . . . ?
C26 C27 C28 C29 1.1(9) . . . . ?
C26 C27 C28 Ir1 179.0(5) . . . . ?
C27 C28 C29 C24 -0.6(9) . . . . ?
Ir1 C28 C29 C24 -178.8(5) . . . . ?
C27 C28 C29 C30 -180.0(5) . . . . ?
Ir1 C28 C29 C30 1.9(7) . . . . ?
C25 C24 C29 C28 -0.6(9) . . . . ?
C23 C24 C29 C28 179.4(6) . . . . ?
C25 C24 C29 C30 178.7(5) . . . . ?
C23 C24 C29 C30 -1.3(9) . . . . ?
C18 N2 C30 C21 -1.0(9) . . . . ?
Ir1 N2 C30 C21 179.1(5) . . . . ?
C18 N2 C30 C29 179.5(6) . . . . ?
Ir1 N2 C30 C29 -0.4(6) . . . . ?
C20 C21 C30 N2 1.9(9) . . . . ?
C22 C21 C30 N2 -179.3(6) . . . . ?
C20 C21 C30 C29 -178.7(6) . . . . ?
C22 C21 C30 C29 0.1(9) . . . . ?
C28 C29 C30 N2 -1.0(8) . . . . ?
C24 C29 C30 N2 179.7(5) . . . . ?
C28 C29 C30 C21 179.5(5) . . . . ?
C24 C29 C30 C21 0.2(9) . . . . ?
N2 C18 C31 C32 -76.9(9) . . . . ?
C19 C18 C31 C32 101.0(8) . . . . ?
C18 C31 C32 C33 -54.6(12) . . . . ?
C31 C32 C33 C34 168.3(10) . . . . ?
N2 C18 C131 C132 -116.2(19) . . . . ?
C19 C18 C131 C132 62(2) . . . . ?
C18 C131 C132 C133 177(2) . . . . ?
C131 C132 C133 C134 -163(3) . . . . ?
C132 C133 C134 C134 140(3) . . . 2_665 ?
C132 C133 C134 C134 171(4) . . . 3_565 ?
